data_1534495
loop_
_publ_author_name
'Gerasimenko, A. V.'
'Bukvetskii, B. V.'
'Davidovich, R. L.'
'Udovenko, A. A.'

_publ_section_title
;
 Crystal structure of threefold salt (NH4)3BiBr6*NH4Br* 2NH4HF2
;
_journal_name_full
;
Koordinatsionnaya Khimiya (= Coordination Chemistry (USSR))
;
_journal_page_first 322
_journal_page_last 324
_journal_volume 17
_journal_year 1991
_chemical_formula_sum 'Bi Br7 F4 H26 N6'
_chemical_name_systematic '(N H4)6 (Bi Br6) Br (H F2)2'
_space_group_IT_number 205
_symmetry_space_group_name_Hall '-P 2ac 2ab 3'
_symmetry_space_group_name_H-M 'P a -3'
_cell_angle_alpha 90
_cell_angle_beta 90
_cell_angle_gamma 90
_cell_formula_units_Z 4
_cell_length_a 13.109
_cell_length_b 13.109
_cell_length_c 13.109
_cell_volume 2252.728
_citation_journal_id_ASTM KOKHDC
_cod_data_source_file Gerasimenko_KOKHDC_1991_1108.cif
_cod_data_source_block H26Bi1Br7F4N6
_cod_original_formula_sum 'H26 Bi1 Br7 F4 N6'
_cod_database_code 1534495

loop_
_symmetry_equiv_pos_as_xyz
x,y,z
-x+1/2,-y,z+1/2
x+1/2,-y+1/2,-z
-x,y+1/2,-z+1/2
z,x,y
-z+1/2,-x,y+1/2
z+1/2,-x+1/2,-y
-z,x+1/2,-y+1/2
y,z,x
y+1/2,-z+1/2,-x
-y,z+1/2,-x+1/2
-y+1/2,-z,x+1/2
-x,-y,-z
x-1/2,y,-z-1/2
-x-1/2,y-1/2,z
x,-y-1/2,z-1/2
-z,-x,-y
z-1/2,x,-y-1/2
-z-1/2,x-1/2,y
z,-x-1/2,y-1/2
-y,-z,-x
-y-1/2,z-1/2,x
y,-z-1/2,x-1/2
y-1/2,z,-x-1/2

loop_
_atom_site_label
_atom_site_type_symbol
_atom_site_fract_x
_atom_site_fract_y
_atom_site_fract_z
_atom_site_occupancy
_atom_site_U_iso_or_equiv
_atom_site_attached_hydrogens
F2 F-1 0.327 0.327 0.327 1 0.0 0
Bi1 Bi+3 0 0 0 1 0.0 0
F1 F-1 0.231 0.231 0.231 1 0.0 0
Br2 Br-1 0.5 0.5 0.5 1 0.0 0
Br1 Br-1 0.0706 0.3 0.4478 1 0.0 0
N1 N-3 0.325 0.315 0.559 1 0.0 4
